data_4103337
loop_
_publ_author_name
'David P. Mills'
'Lyndsay Soutar'
'William Lewis'
'Alexander J. Blake'
'Stephen T. Liddle'

_publ_section_title
;
 Regioselective C-H Activation and Sequential C-C and C-O Bond Formation
 Reactions of Aryl Ketones Promoted by an Yttrium Carbene
;
_journal_name_full 'Journal of the American Chemical Society'
_journal_page_first 14379
_journal_page_last 14381
_journal_paper_doi 10.1021/ja107958u
_journal_volume 132
_journal_year 2010
_chemical_formula_moiety 'C53 H66 I N2 O2 P2 Si2 Y, 0.75 C7 H8'
_chemical_formula_sum 'C58.25 H72 I N2 O2 P2 Si2 Y'
_chemical_formula_weight 1166.11
_chemical_name_systematic
; 
 ? 
;
_space_group_IT_number 14
_symmetry_cell_setting monoclinic
_symmetry_space_group_name_Hall '-P 2yn'
_symmetry_space_group_name_H-M 'P 1 21/n 1'
_atom_sites_solution_hydrogens 'geom, Me from difmap'
_atom_sites_solution_primary direct
_atom_sites_solution_secondary difmap
_audit_creation_method 'enCIFer editing of SHELXL97 CIF output'
_cell_angle_alpha 90.00
_cell_angle_beta 95.250(3)
_cell_angle_gamma 90.00
_cell_formula_units_Z 4
_cell_length_a 11.3241(3)
_cell_length_b 21.3836(7)
_cell_length_c 23.4444(9)
_cell_measurement_reflns_used 10735
_cell_measurement_temperature 90(2)
_cell_measurement_theta_max 74.54
_cell_measurement_theta_min 3.78
_cell_volume 5653.2(3)
_computing_cell_refinement
;
CrysAlisPro, Oxford Diffraction Ltd.,
Version 1.171.33.55 (release 05-01-2010 CrysAlis171 .NET)
(compiled Jan  5 2010,16:28:46)
;
_computing_data_collection
;
CrysAlisPro, Oxford Diffraction Ltd.,
Version 1.171.33.55 (release 05-01-2010 CrysAlis171 .NET)
(compiled Jan  5 2010,16:28:46)
;
_computing_data_reduction
;
CrysAlisPro, Oxford Diffraction Ltd.,
Version 1.171.33.55 (release 05-01-2010 CrysAlis171 .NET)
(compiled Jan  5 2010,16:28:46)
;
_computing_molecular_graphics 'SHELXTL (Sheldrick, 2008)'
_computing_publication_material 'enCIFer (Allen et al., 2004); PLATON (Spek, 2009)'
_computing_structure_refinement 'SHELXL97 (Sheldrick, 2008)'
_computing_structure_solution 'SHELXTL (Sheldrick, 2008)'
_diffrn_ambient_temperature 90(2)
_diffrn_detector_area_resol_mean 10.3613
_diffrn_measured_fraction_theta_full 0.997
_diffrn_measured_fraction_theta_max 0.997
_diffrn_measurement_device_type 'SuperNova, Single source at offset), Atlas'
_diffrn_measurement_method '\w scans'
_diffrn_radiation_monochromator mirror
_diffrn_radiation_source 'SuperNova (Cu) X-ray Source'
_diffrn_radiation_type 'Cu K\a'
_diffrn_radiation_wavelength 1.5418
_diffrn_reflns_av_R_equivalents 0.0682
_diffrn_reflns_av_sigmaI/netI 0.0608
_diffrn_reflns_limit_h_max 13
_diffrn_reflns_limit_h_min -13
_diffrn_reflns_limit_k_max 25
_diffrn_reflns_limit_k_min -15
_diffrn_reflns_limit_l_max 22
_diffrn_reflns_limit_l_min -28
_diffrn_reflns_number 21728
_diffrn_reflns_theta_full 67.50
_diffrn_reflns_theta_max 67.50
_diffrn_reflns_theta_min 3.79
_diffrn_standards_decay_% 0
_diffrn_standards_number 0
_exptl_absorpt_coefficient_mu 7.000
_exptl_absorpt_correction_T_max 0.90
_exptl_absorpt_correction_T_min 0.61
_exptl_absorpt_correction_type analytical
_exptl_absorpt_process_details
;
CrysAlisPro, Oxford Diffraction Ltd., 
Version 1.171.33.55 (release 05-01-2010 CrysAlis171 .NET) 
(compiled Jan  5 2010,16:28:46) 
Analytical numeric absorption correction using a multifaceted crystal 
model based on expressions derived by R.C. Clark & J.S. Reid. 
(Clark, R. C. & Reid, J. S. (1995). Acta Cryst. A51, 887-897) 
;
_exptl_crystal_colour Colorless
_exptl_crystal_density_diffrn 1.370
_exptl_crystal_density_method 'not measured'
_exptl_crystal_description Plate
_exptl_crystal_F_000 2406
_exptl_crystal_size_max 0.22
_exptl_crystal_size_mid 0.14
_exptl_crystal_size_min 0.03
_refine_diff_density_max 1.732
_refine_diff_density_min -1.590
_refine_diff_density_rms 0.183
_refine_ls_extinction_method none
_refine_ls_goodness_of_fit_ref 1.167
_refine_ls_hydrogen_treatment constr
_refine_ls_matrix_type full
_refine_ls_number_parameters 580
_refine_ls_number_reflns 10164
_refine_ls_number_restraints 23
_refine_ls_restrained_S_all 1.167
_refine_ls_R_factor_all 0.1029
_refine_ls_R_factor_gt 0.0854
_refine_ls_shift/su_max 0.000
_refine_ls_shift/su_mean 0.000
_refine_ls_structure_factor_coef Fsqd
_refine_ls_weighting_details 'calc w=1/[\s^2^(Fo^2^)+(0.0000P)^2^+162.1845P] where P=(Fo^2^+2Fc^2^)/3'
_refine_ls_weighting_scheme calc
_refine_ls_wR_factor_gt 0.2126
_refine_ls_wR_factor_ref 0.2183
_reflns_number_gt 8081
_reflns_number_total 10164
_reflns_threshold_expression I>2\s(I)
_cod_data_source_file ja107958u_si_005.cif
_cod_data_source_block ydpmls
_cod_original_cell_volume 5653.3(3)
_cod_database_code 4103337

loop_
_symmetry_equiv_pos_as_xyz
'x, y, z'
'-x+1/2, y+1/2, -z+1/2'
'-x, -y, -z'
'x-1/2, -y-1/2, z-1/2'

loop_
_atom_site_label
_atom_site_type_symbol
_atom_site_fract_x
_atom_site_fract_y
_atom_site_fract_z
_atom_site_U_iso_or_equiv
_atom_site_adp_type
_atom_site_occupancy
_atom_site_symmetry_multiplicity
_atom_site_calc_flag
_atom_site_refinement_flags
Y1 Y 1.08615(7) 0.29431(4) 0.11200(4) 0.0167(2) Uani 1 1 d .
I1 I 0.91331(6) 0.33480(3) 0.01568(3) 0.02462(19) Uani 1 1 d .
N1 N 1.1976(7) 0.3863(4) 0.1165(4) 0.0169(17) Uani 1 1 d .
N2 N 1.1828(7) 0.2090(4) 0.0735(4) 0.0203(18) Uani 1 1 d .
P1 P 1.3229(2) 0.35937(12) 0.14477(11) 0.0159(5) Uani 1 1 d .
P2 P 1.3111(2) 0.21574(12) 0.10799(11) 0.0167(5) Uani 1 1 d .
O1 O 0.9997(6) 0.2773(3) 0.1820(3) 0.0197(15) Uani 1 1 d .
O2 O 0.8602(6) 0.2229(3) 0.2279(3) 0.0192(15) Uani 1 1 d .
Si1 Si 1.1693(2) 0.46168(13) 0.08971(12) 0.0200(6) Uani 1 1 d .
Si2 Si 1.1101(3) 0.14733(14) 0.03622(13) 0.0240(6) Uani 1 1 d .
C1 C 1.3073(8) 0.2795(4) 0.1537(4) 0.0133(19) Uani 1 1 d .
H1A H 1.3143 0.2670 0.1950 0.016 Uiso 1 1 calc R
C2 C 1.3637(8) 0.3851(5) 0.2166(4) 0.020(2) Uani 1 1 d .
C3 C 1.2940(9) 0.4289(5) 0.2432(4) 0.022(2) Uani 1 1 d .
H3A H 1.2266 0.4465 0.2220 0.026 Uiso 1 1 calc R
C4 C 1.3215(10) 0.4469(6) 0.2994(4) 0.027(3) Uani 1 1 d .
H4A H 1.2740 0.4771 0.3163 0.033 Uiso 1 1 calc R
C5 C 1.4182(10) 0.4209(6) 0.3310(5) 0.030(3) Uani 1 1 d .
H5A H 1.4365 0.4327 0.3698 0.036 Uiso 1 1 calc R
C6 C 1.4892(10) 0.3771(5) 0.3060(5) 0.027(2) Uani 1 1 d .
H6A H 1.5563 0.3596 0.3275 0.032 Uiso 1 1 calc R
C7 C 1.4611(9) 0.3596(5) 0.2497(4) 0.021(2) Uani 1 1 d .
H7A H 1.5090 0.3294 0.2330 0.026 Uiso 1 1 calc R
C8 C 1.4396(8) 0.3839(4) 0.1019(4) 0.016(2) Uani 1 1 d .
C9 C 1.5419(9) 0.4148(5) 0.1242(5) 0.025(2) Uani 1 1 d .
H9A H 1.5547 0.4218 0.1643 0.030 Uiso 1 1 calc R
C10 C 1.6252(10) 0.4354(5) 0.0889(5) 0.031(3) Uani 1 1 d .
H10A H 1.6939 0.4569 0.1046 0.037 Uiso 1 1 calc R
C11 C 1.6083(10) 0.4245(5) 0.0305(5) 0.028(3) Uani 1 1 d .
H11A H 1.6659 0.4383 0.0063 0.033 Uiso 1 1 calc R
C12 C 1.5074(10) 0.3936(5) 0.0072(5) 0.027(2) Uani 1 1 d .
H12A H 1.4960 0.3857 -0.0328 0.032 Uiso 1 1 calc R
C13 C 1.4228(9) 0.3741(5) 0.0433(4) 0.019(2) Uani 1 1 d .
H13A H 1.3527 0.3539 0.0274 0.023 Uiso 1 1 calc R
C14 C 1.4299(9) 0.2229(5) 0.0617(4) 0.021(2) Uani 1 1 d .
C15 C 1.4093(10) 0.2221(5) 0.0025(5) 0.024(2) Uani 1 1 d .
H15A H 1.3312 0.2169 -0.0154 0.029 Uiso 1 1 calc R
C16 C 1.5058(11) 0.2291(5) -0.0306(6) 0.033(3) Uani 1 1 d .
H16A H 1.4930 0.2285 -0.0712 0.039 Uiso 1 1 calc R
C17 C 1.6175(10) 0.2366(5) -0.0049(5) 0.030(3) Uani 1 1 d .
H17A H 1.6819 0.2410 -0.0278 0.036 Uiso 1 1 calc R
C18 C 1.6391(10) 0.2379(5) 0.0548(5) 0.030(3) Uani 1 1 d .
H18A H 1.7176 0.2434 0.0722 0.035 Uiso 1 1 calc R
C19 C 1.5462(8) 0.2312(5) 0.0883(5) 0.022(2) Uani 1 1 d .
H19A H 1.5600 0.2321 0.1288 0.026 Uiso 1 1 calc R
C20 C 1.3542(8) 0.1498(5) 0.1536(4) 0.017(2) Uani 1 1 d .
C21 C 1.4315(9) 0.1039(5) 0.1372(5) 0.024(2) Uani 1 1 d .
H21A H 1.4622 0.1065 0.1009 0.029 Uiso 1 1 calc R
C22 C 1.4642(9) 0.0544(5) 0.1736(5) 0.025(2) Uani 1 1 d .
H22A H 1.5165 0.0231 0.1620 0.030 Uiso 1 1 calc R
C23 C 1.4208(10) 0.0505(5) 0.2266(5) 0.029(3) Uani 1 1 d .
H23A H 1.4448 0.0170 0.2516 0.035 Uiso 1 1 calc R
C24 C 1.3421(10) 0.0953(5) 0.2438(5) 0.026(2) Uani 1 1 d .
H24A H 1.3123 0.0923 0.2803 0.032 Uiso 1 1 calc R
C25 C 1.3075(9) 0.1444(5) 0.2074(5) 0.022(2) Uani 1 1 d .
H25A H 1.2522 0.1744 0.2185 0.027 Uiso 1 1 calc R
C26 C 1.0277(10) 0.4890(5) 0.1158(5) 0.031(3) Uani 1 1 d .
H26A H 0.9635 0.4605 0.1021 0.046 Uiso 1 1 calc R
H26B H 1.0095 0.5312 0.1012 0.046 Uiso 1 1 calc R
H26C H 1.0354 0.4896 0.1577 0.046 Uiso 1 1 calc R
C27 C 1.2878(10) 0.5192(5) 0.1146(5) 0.025(2) Uani 1 1 d .
H27A H 1.3603 0.5097 0.0964 0.037 Uiso 1 1 calc R
H27B H 1.3040 0.5163 0.1563 0.037 Uiso 1 1 calc R
H27C H 1.2611 0.5616 0.1041 0.037 Uiso 1 1 calc R
C28 C 1.1586(9) 0.4634(5) 0.0105(5) 0.023(2) Uani 1 1 d .
H28A H 1.0973 0.4340 -0.0048 0.034 Uiso 1 1 calc R
H28B H 1.2351 0.4515 -0.0027 0.034 Uiso 1 1 calc R
H28C H 1.1376 0.5057 -0.0029 0.034 Uiso 1 1 calc R
C29 C 1.1228(13) 0.1511(7) -0.0424(5) 0.050(4) Uani 1 1 d .
H29A H 1.2039 0.1403 -0.0502 0.075 Uiso 1 1 calc R
H29B H 1.1041 0.1935 -0.0563 0.075 Uiso 1 1 calc R
H29C H 1.0671 0.1214 -0.0621 0.075 Uiso 1 1 calc R
C30 C 1.1645(11) 0.0692(5) 0.0622(6) 0.036(3) Uani 1 1 d .
H30A H 1.2469 0.0637 0.0535 0.054 Uiso 1 1 calc R
H30B H 1.1151 0.0365 0.0430 0.054 Uiso 1 1 calc R
H30C H 1.1602 0.0664 0.1037 0.054 Uiso 1 1 calc R
C31 C 0.9507(10) 0.1519(6) 0.0470(6) 0.035(3) Uani 1 1 d .
H31A H 0.9156 0.1884 0.0266 0.053 Uiso 1 1 calc R
H31B H 0.9413 0.1560 0.0880 0.053 Uiso 1 1 calc R
H31C H 0.9106 0.1139 0.0321 0.053 Uiso 1 1 calc R
C32 C 0.9482(8) 0.2725(5) 0.2335(5) 0.023(2) Uani 1 1 d .
C33 C 0.8843(9) 0.3347(5) 0.2467(5) 0.024(2) Uani 1 1 d .
C34 C 0.7831(10) 0.3462(6) 0.1995(5) 0.033(3) Uani 1 1 d .
H34A H 0.7444 0.3861 0.2066 0.050 Uiso 1 1 calc R
H34B H 0.7251 0.3123 0.1998 0.050 Uiso 1 1 calc R
H34C H 0.8154 0.3476 0.1622 0.050 Uiso 1 1 calc R
C35 C 0.8319(9) 0.3325(6) 0.3041(4) 0.025(2) Uani 1 1 d .
H35A H 0.7905 0.3719 0.3102 0.037 Uiso 1 1 calc R
H35B H 0.8957 0.3267 0.3348 0.037 Uiso 1 1 calc R
H35C H 0.7758 0.2977 0.3044 0.037 Uiso 1 1 calc R
C36 C 0.9716(9) 0.3897(6) 0.2482(5) 0.028(3) Uani 1 1 d .
H36A H 0.9282 0.4290 0.2510 0.041 Uiso 1 1 calc R
H36B H 1.0124 0.3897 0.2131 0.041 Uiso 1 1 calc R
H36C H 1.0300 0.3854 0.2815 0.041 Uiso 1 1 calc R
C37 C 1.0359(9) 0.2485(5) 0.2811(4) 0.020(2) Uani 1 1 d .
C38 C 1.1471(9) 0.2743(5) 0.2976(5) 0.024(2) Uani 1 1 d .
H38A H 1.1739 0.3110 0.2799 0.028 Uiso 1 1 calc R
C39 C 1.2173(9) 0.2439(5) 0.3413(5) 0.024(2) Uani 1 1 d .
H39A H 1.2928 0.2605 0.3543 0.029 Uiso 1 1 calc R
C40 C 1.1774(10) 0.1894(5) 0.3659(5) 0.026(2) Uani 1 1 d .
H40A H 1.2256 0.1697 0.3960 0.032 Uiso 1 1 calc R
C41 C 1.0679(9) 0.1634(5) 0.3471(5) 0.024(2) Uani 1 1 d .
H41A H 1.0420 0.1258 0.3636 0.029 Uiso 1 1 calc R
C42 C 0.9963(9) 0.1935(5) 0.3033(4) 0.018(2) Uani 1 1 d .
C43 C 0.8788(9) 0.1747(5) 0.2713(5) 0.024(2) Uani 1 1 d .
C44 C 0.8862(10) 0.1099(5) 0.2391(5) 0.028(3) Uani 1 1 d .
C45 C 0.7805(10) 0.1034(6) 0.1935(5) 0.031(3) Uani 1 1 d .
H45A H 0.7894 0.0650 0.1714 0.046 Uiso 1 1 calc R
H45B H 0.7779 0.1396 0.1678 0.046 Uiso 1 1 calc R
H45C H 0.7068 0.1013 0.2123 0.046 Uiso 1 1 calc R
C46 C 0.8813(11) 0.0542(6) 0.2804(6) 0.037(3) Uani 1 1 d .
H46A H 0.8826 0.0150 0.2588 0.055 Uiso 1 1 calc R
H46B H 0.8082 0.0565 0.2997 0.055 Uiso 1 1 calc R
H46C H 0.9500 0.0557 0.3090 0.055 Uiso 1 1 calc R
C47 C 1.0008(10) 0.1067(6) 0.2099(5) 0.032(3) Uani 1 1 d .
H47A H 0.9992 0.0698 0.1850 0.048 Uiso 1 1 calc R
H47B H 1.0684 0.1038 0.2390 0.048 Uiso 1 1 calc R
H47C H 1.0085 0.1445 0.1868 0.048 Uiso 1 1 calc R
C48 C 0.7727(9) 0.1772(5) 0.3074(4) 0.019(2) Uani 1 1 d .
C49 C 0.6594(9) 0.1935(5) 0.2811(5) 0.027(2) Uani 1 1 d .
H49A H 0.6509 0.2034 0.2415 0.032 Uiso 1 1 calc R
C50 C 0.5608(11) 0.1953(5) 0.3117(6) 0.035(2) Uani 1 1 d U
H50A H 0.4849 0.2038 0.2927 0.042 Uiso 1 1 calc R
C51 C 0.5736(10) 0.1843(5) 0.3715(5) 0.031(2) Uani 1 1 d U
H51A H 0.5076 0.1880 0.3936 0.037 Uiso 1 1 calc R
C52 C 0.6834(10) 0.1683(6) 0.3968(5) 0.033(2) Uani 1 1 d U
H52A H 0.6929 0.1594 0.4367 0.040 Uiso 1 1 calc R
C53 C 0.7810(10) 0.1648(6) 0.3651(5) 0.031(2) Uani 1 1 d U
H53A H 0.8558 0.1535 0.3839 0.037 Uiso 1 1 calc R

loop_
_atom_site_aniso_label
_atom_site_aniso_U_11
_atom_site_aniso_U_22
_atom_site_aniso_U_33
_atom_site_aniso_U_23
_atom_site_aniso_U_13
_atom_site_aniso_U_12
Y1 0.0117(4) 0.0194(4) 0.0196(5) 0.0013(3) 0.0045(3) -0.0003(3)
I1 0.0162(3) 0.0321(4) 0.0252(4) 0.0043(3) -0.0002(3) -0.0022(3)
N1 0.008(4) 0.017(4) 0.026(5) 0.000(4) 0.002(3) 0.001(3)
N2 0.014(4) 0.023(5) 0.024(5) -0.003(4) 0.001(3) 0.002(4)
P1 0.0107(11) 0.0183(13) 0.0187(13) 0.0011(10) 0.0019(9) 0.0000(10)
P2 0.0164(12) 0.0177(13) 0.0166(13) 0.0008(10) 0.0044(10) 0.0003(10)
O1 0.018(3) 0.030(4) 0.013(4) 0.004(3) 0.005(3) 0.001(3)
O2 0.013(3) 0.023(4) 0.021(4) 0.001(3) 0.001(3) -0.002(3)
Si1 0.0153(13) 0.0187(14) 0.0259(16) 0.0031(11) 0.0019(11) 0.0009(11)
Si2 0.0219(14) 0.0238(15) 0.0264(16) -0.0034(12) 0.0017(12) -0.0043(12)
C1 0.011(4) 0.022(5) 0.008(5) -0.007(4) 0.006(4) -0.002(4)
C2 0.013(5) 0.024(6) 0.024(6) 0.004(4) 0.010(4) 0.003(4)
C3 0.017(5) 0.028(6) 0.022(6) 0.005(4) 0.007(4) 0.003(4)
C4 0.033(6) 0.041(7) 0.007(5) -0.006(4) -0.002(4) 0.009(5)
C5 0.032(6) 0.037(7) 0.018(6) -0.007(5) -0.006(5) 0.010(5)
C6 0.029(6) 0.031(6) 0.020(6) 0.000(5) 0.000(5) 0.004(5)
C7 0.016(5) 0.033(6) 0.016(5) -0.001(4) 0.005(4) 0.006(4)
C8 0.012(5) 0.014(5) 0.023(5) 0.001(4) 0.001(4) 0.004(4)
C9 0.017(5) 0.025(6) 0.032(6) 0.003(5) 0.001(5) -0.004(4)
C10 0.021(6) 0.025(6) 0.047(8) 0.007(5) 0.001(5) -0.009(5)
C11 0.024(6) 0.029(6) 0.031(7) 0.005(5) 0.011(5) -0.003(5)
C12 0.028(6) 0.030(6) 0.023(6) 0.000(5) 0.008(5) 0.002(5)
C13 0.022(5) 0.024(6) 0.012(5) 0.001(4) 0.003(4) 0.003(4)
C14 0.022(5) 0.017(5) 0.023(6) 0.000(4) 0.008(4) 0.002(4)
C15 0.026(6) 0.025(6) 0.023(6) -0.002(4) 0.004(5) -0.002(5)
C16 0.037(7) 0.021(6) 0.042(7) 0.001(5) 0.011(6) -0.005(5)
C17 0.024(6) 0.031(6) 0.038(7) -0.001(5) 0.014(5) -0.009(5)
C18 0.023(6) 0.031(6) 0.034(7) 0.003(5) 0.001(5) -0.007(5)
C19 0.008(4) 0.025(6) 0.033(6) 0.002(5) 0.004(4) -0.002(4)
C20 0.018(5) 0.025(6) 0.007(5) 0.006(4) -0.002(4) -0.005(4)
C21 0.020(5) 0.024(6) 0.029(6) 0.000(5) 0.002(5) 0.000(4)
C22 0.020(5) 0.025(6) 0.032(6) 0.003(5) 0.010(5) 0.001(4)
C23 0.024(6) 0.027(6) 0.036(7) 0.006(5) -0.003(5) -0.001(5)
C24 0.030(6) 0.023(6) 0.027(6) 0.008(5) 0.009(5) -0.007(5)
C25 0.016(5) 0.025(6) 0.026(6) 0.001(4) 0.005(4) 0.002(4)
C26 0.024(6) 0.021(6) 0.047(8) 0.004(5) 0.003(5) 0.014(5)
C27 0.028(6) 0.015(5) 0.033(6) 0.001(4) 0.005(5) -0.004(4)
C28 0.017(5) 0.020(5) 0.032(6) 0.003(5) 0.003(4) 0.006(4)
C29 0.062(9) 0.069(10) 0.020(7) -0.016(6) 0.007(6) -0.033(8)
C30 0.036(7) 0.018(6) 0.052(8) -0.011(5) -0.003(6) -0.006(5)
C31 0.027(6) 0.027(7) 0.052(8) 0.000(6) 0.005(6) -0.016(5)
C32 0.008(5) 0.022(6) 0.039(7) 0.001(5) 0.007(4) -0.002(4)
C33 0.016(5) 0.023(6) 0.033(6) 0.004(5) 0.003(4) 0.002(4)
C34 0.026(6) 0.028(7) 0.046(8) 0.005(5) 0.004(5) 0.004(5)
C35 0.019(5) 0.037(6) 0.019(6) -0.002(5) 0.007(4) 0.002(5)
C36 0.022(5) 0.036(7) 0.025(6) -0.004(5) 0.004(5) 0.000(5)
C37 0.016(5) 0.025(6) 0.021(6) -0.001(4) 0.002(4) 0.002(4)
C38 0.016(5) 0.030(6) 0.025(6) -0.002(5) 0.004(4) 0.000(4)
C39 0.016(5) 0.026(6) 0.030(6) -0.003(5) -0.003(4) 0.006(4)
C40 0.024(6) 0.028(6) 0.026(6) -0.003(5) -0.004(5) 0.003(5)
C41 0.028(6) 0.022(6) 0.023(6) 0.003(4) 0.009(5) 0.008(5)
C42 0.017(5) 0.021(5) 0.016(5) 0.001(4) 0.007(4) 0.003(4)
C43 0.021(5) 0.017(5) 0.034(6) 0.007(5) 0.000(5) 0.000(4)
C44 0.030(6) 0.028(6) 0.025(6) -0.001(5) 0.004(5) -0.004(5)
C45 0.026(6) 0.038(7) 0.028(6) -0.006(5) 0.000(5) -0.006(5)
C46 0.040(7) 0.031(7) 0.040(8) 0.001(6) 0.009(6) -0.007(6)
C47 0.032(6) 0.035(7) 0.030(7) -0.006(5) 0.008(5) -0.006(5)
C48 0.019(5) 0.026(6) 0.012(5) 0.002(4) 0.003(4) -0.004(4)
C49 0.024(6) 0.020(6) 0.036(7) 0.005(5) 0.003(5) -0.005(5)
C50 0.027(5) 0.025(5) 0.054(6) 0.004(5) 0.012(5) -0.003(5)
C51 0.030(4) 0.030(5) 0.035(5) 0.002(4) 0.019(4) -0.008(4)
C52 0.030(5) 0.040(5) 0.030(5) 0.006(4) 0.007(4) -0.006(4)
C53 0.025(5) 0.035(6) 0.033(6) 0.007(5) 0.003(4) 0.003(5)

loop_
_atom_type_symbol
_atom_type_description
_atom_type_scat_dispersion_real
_atom_type_scat_dispersion_imag
_atom_type_scat_source
C C 0.0181 0.0091 'International Tables Vol C Tables 4.2.6.8 and 6.1.1.4'
H H 0.0000 0.0000 'International Tables Vol C Tables 4.2.6.8 and 6.1.1.4'
I I -0.3257 6.8362 'International Tables Vol C Tables 4.2.6.8 and 6.1.1.4'
N N 0.0311 0.0180 'International Tables Vol C Tables 4.2.6.8 and 6.1.1.4'
O O 0.0492 0.0322 'International Tables Vol C Tables 4.2.6.8 and 6.1.1.4'
P P 0.2955 0.4335 'International Tables Vol C Tables 4.2.6.8 and 6.1.1.4'
Si Si 0.2541 0.3302 'International Tables Vol C Tables 4.2.6.8 and 6.1.1.4'
Y Y -0.2670 2.0244 'International Tables Vol C Tables 4.2.6.8 and 6.1.1.4'

loop_
_geom_angle_atom_site_label_1
_geom_angle_atom_site_label_2
_geom_angle_atom_site_label_3
_geom_angle
O1 Y1 N1 114.6(3)
O1 Y1 N2 116.7(3)
N1 Y1 N2 113.8(3)
O1 Y1 C1 101.1(3)
N1 Y1 C1 65.9(3)
N2 Y1 C1 65.6(3)
O1 Y1 I1 109.57(19)
N1 Y1 I1 96.0(2)
N2 Y1 I1 103.4(2)
C1 Y1 I1 148.9(2)
P1 N1 Si1 126.9(5)
P1 N1 Y1 99.8(4)
Si1 N1 Y1 132.9(4)
P2 N2 Si2 133.2(5)
P2 N2 Y1 99.7(4)
Si2 N2 Y1 124.3(4)
N1 P1 C1 107.7(4)
N1 P1 C2 114.7(4)
C1 P1 C2 102.1(5)
N1 P1 C8 109.1(4)
C1 P1 C8 116.2(4)
C2 P1 C8 107.1(5)
N2 P2 C1 108.0(4)
N2 P2 C20 114.2(5)
C1 P2 C20 105.5(5)
N2 P2 C14 113.2(5)
C1 P2 C14 111.4(5)
C20 P2 C14 104.2(5)
C32 O1 Y1 172.4(7)
C43 O2 C32 113.6(8)
N1 Si1 C28 111.8(5)
N1 Si1 C26 107.8(5)
C28 Si1 C26 110.1(5)
N1 Si1 C27 113.0(4)
C28 Si1 C27 106.2(5)
C26 Si1 C27 107.8(5)
N2 Si2 C31 108.2(5)
N2 Si2 C30 112.7(5)
C31 Si2 C30 107.5(6)
N2 Si2 C29 112.8(5)
C31 Si2 C29 107.3(6)
C30 Si2 C29 108.0(7)
P1 C1 P2 133.7(6)
P1 C1 Y1 86.6(4)
P2 C1 Y1 86.7(4)
P1 C1 H1A 112.4
P2 C1 H1A 112.4
Y1 C1 H1A 112.4
C7 C2 C3 117.4(10)
C7 C2 P1 121.5(8)
C3 C2 P1 121.0(8)
C4 C3 C2 121.5(10)
C4 C3 H3A 119.3
C2 C3 H3A 119.3
C3 C4 C5 119.8(10)
C3 C4 H4A 120.1
C5 C4 H4A 120.1
C4 C5 C6 120.2(10)
C4 C5 H5A 119.9
C6 C5 H5A 119.9
C7 C6 C5 119.5(10)
C7 C6 H6A 120.3
C5 C6 H6A 120.3
C6 C7 C2 121.7(10)
C6 C7 H7A 119.2
C2 C7 H7A 119.2
C13 C8 C9 118.5(9)
C13 C8 P1 117.8(7)
C9 C8 P1 123.6(8)
C10 C9 C8 121.0(11)
C10 C9 H9A 119.5
C8 C9 H9A 119.5
C11 C10 C9 119.9(10)
C11 C10 H10A 120.0
C9 C10 H10A 120.0
C10 C11 C12 120.3(10)
C10 C11 H11A 119.8
C12 C11 H11A 119.8
C11 C12 C13 119.2(10)
C11 C12 H12A 120.4
C13 C12 H12A 120.4
C8 C13 C12 121.1(10)
C8 C13 H13A 119.5
C12 C13 H13A 119.5
C15 C14 C19 120.5(10)
C15 C14 P2 122.2(8)
C19 C14 P2 117.3(8)
C14 C15 C16 118.9(11)
C14 C15 H15A 120.6
C16 C15 H15A 120.6
C17 C16 C15 120.5(12)
C17 C16 H16A 119.8
C15 C16 H16A 119.8
C16 C17 C18 121.1(11)
C16 C17 H17A 119.5
C18 C17 H17A 119.5
C19 C18 C17 119.7(10)
C19 C18 H18A 120.2
C17 C18 H18A 120.2
C18 C19 C14 119.4(10)
C18 C19 H19A 120.3
C14 C19 H19A 120.3
C21 C20 C25 118.9(9)
C21 C20 P2 121.9(8)
C25 C20 P2 119.2(8)
C22 C21 C20 120.5(10)
C22 C21 H21A 119.8
C20 C21 H21A 119.8
C23 C22 C21 120.1(10)
C23 C22 H22A 119.9
C21 C22 H22A 119.9
C22 C23 C24 120.6(11)
C22 C23 H23A 119.7
C24 C23 H23A 119.7
C25 C24 C23 119.6(10)
C25 C24 H24A 120.2
C23 C24 H24A 120.2
C24 C25 C20 120.2(10)
C24 C25 H25A 119.9
C20 C25 H25A 119.9
Si1 C26 H26A 109.5
Si1 C26 H26B 109.5
H26A C26 H26B 109.5
Si1 C26 H26C 109.5
H26A C26 H26C 109.5
H26B C26 H26C 109.5
Si1 C27 H27A 109.5
Si1 C27 H27B 109.5
H27A C27 H27B 109.5
Si1 C27 H27C 109.5
H27A C27 H27C 109.5
H27B C27 H27C 109.5
Si1 C28 H28A 109.5
Si1 C28 H28B 109.5
H28A C28 H28B 109.5
Si1 C28 H28C 109.5
H28A C28 H28C 109.5
H28B C28 H28C 109.5
Si2 C29 H29A 109.5
Si2 C29 H29B 109.5
H29A C29 H29B 109.5
Si2 C29 H29C 109.5
H29A C29 H29C 109.5
H29B C29 H29C 109.5
Si2 C30 H30A 109.5
Si2 C30 H30B 109.5
H30A C30 H30B 109.5
Si2 C30 H30C 109.5
H30A C30 H30C 109.5
H30B C30 H30C 109.5
Si2 C31 H31A 109.5
Si2 C31 H31B 109.5
H31A C31 H31B 109.5
Si2 C31 H31C 109.5
H31A C31 H31C 109.5
H31B C31 H31C 109.5
O1 C32 O2 108.2(8)
O1 C32 C37 111.4(8)
O2 C32 C37 102.6(8)
O1 C32 C33 110.3(9)
O2 C32 C33 108.3(7)
C37 C32 C33 115.4(9)
C35 C33 C36 107.8(9)
C35 C33 C34 108.4(9)
C36 C33 C34 109.2(9)
C35 C33 C32 112.1(9)
C36 C33 C32 110.4(8)
C34 C33 C32 108.9(9)
C33 C34 H34A 109.5
C33 C34 H34B 109.5
H34A C34 H34B 109.5
C33 C34 H34C 109.5
H34A C34 H34C 109.5
H34B C34 H34C 109.5
C33 C35 H35A 109.5
C33 C35 H35B 109.5
H35A C35 H35B 109.5
C33 C35 H35C 109.5
H35A C35 H35C 109.5
H35B C35 H35C 109.5
C33 C36 H36A 109.5
C33 C36 H36B 109.5
H36A C36 H36B 109.5
C33 C36 H36C 109.5
H36A C36 H36C 109.5
H36B C36 H36C 109.5
C42 C37 C38 123.3(10)
C42 C37 C32 110.7(9)
C38 C37 C32 125.8(10)
C37 C38 C39 117.2(10)
C37 C38 H38A 121.4
C39 C38 H38A 121.4
C40 C39 C38 120.5(10)
C40 C39 H39A 119.7
C38 C39 H39A 119.7
C39 C40 C41 121.0(10)
C39 C40 H40A 119.5
C41 C40 H40A 119.5
C40 C41 C42 119.1(10)
C40 C41 H41A 120.5
C42 C41 H41A 120.5
C37 C42 C41 118.8(10)
C37 C42 C43 109.9(9)
C41 C42 C43 131.2(9)
O2 C43 C42 102.8(8)
O2 C43 C48 106.9(8)
C42 C43 C48 114.5(9)
O2 C43 C44 107.2(9)
C42 C43 C44 112.6(9)
C48 C43 C44 111.9(9)
C47 C44 C45 109.0(9)
C47 C44 C46 109.2(10)
C45 C44 C46 107.2(10)
C47 C44 C43 109.8(9)
C45 C44 C43 109.9(9)
C46 C44 C43 111.6(9)
C44 C45 H45A 109.5
C44 C45 H45B 109.5
H45A C45 H45B 109.5
C44 C45 H45C 109.5
H45A C45 H45C 109.5
H45B C45 H45C 109.5
C44 C46 H46A 109.5
C44 C46 H46B 109.5
H46A C46 H46B 109.5
C44 C46 H46C 109.5
H46A C46 H46C 109.5
H46B C46 H46C 109.5
C44 C47 H47A 109.5
C44 C47 H47B 109.5
H47A C47 H47B 109.5
C44 C47 H47C 109.5
H47A C47 H47C 109.5
H47B C47 H47C 109.5
C53 C48 C49 117.0(10)
C53 C48 C43 123.3(9)
C49 C48 C43 119.7(9)
C50 C49 C48 121.7(11)
C50 C49 H49A 119.2
C48 C49 H49A 119.2
C49 C50 C51 119.7(11)
C49 C50 H50A 120.2
C51 C50 H50A 120.2
C52 C51 C50 118.4(10)
C52 C51 H51A 120.8
C50 C51 H51A 120.8
C51 C52 C53 121.1(11)
C51 C52 H52A 119.5
C53 C52 H52A 119.5
C48 C53 C52 122.0(11)
C48 C53 H53A 119.0
C52 C53 H53A 119.0

loop_
_geom_bond_atom_site_label_1
_geom_bond_atom_site_label_2
_geom_bond_distance
Y1 O1 2.019(6)
Y1 N1 2.334(8)
Y1 N2 2.350(8)
Y1 C1 2.623(9)
Y1 I1 2.9784(11)
N1 P1 1.617(8)
N1 Si1 1.749(9)
N2 P2 1.604(8)
N2 Si2 1.745(9)
P1 C1 1.731(10)
P1 C2 1.791(11)
P1 C8 1.809(10)
P2 C1 1.737(9)
P2 C20 1.809(10)
P2 C14 1.811(10)
O1 C32 1.393(12)
O2 C43 1.452(12)
O2 C32 1.453(12)
Si1 C28 1.850(11)
Si1 C26 1.861(11)
Si1 C27 1.873(11)
Si2 C31 1.849(12)
Si2 C30 1.863(12)
Si2 C29 1.864(12)
C1 H1A 1.0000
C2 C7 1.400(14)
C2 C3 1.406(14)
C3 C4 1.382(14)
C3 H3A 0.9500
C4 C5 1.382(15)
C4 H4A 0.9500
C5 C6 1.397(15)
C5 H5A 0.9500
C6 C7 1.381(15)
C6 H6A 0.9500
C7 H7A 0.9500
C8 C13 1.386(14)
C8 C9 1.393(14)
C9 C10 1.384(15)
C9 H9A 0.9500
C10 C11 1.383(17)
C10 H10A 0.9500
C11 C12 1.388(16)
C11 H11A 0.9500
C12 C13 1.398(14)
C12 H12A 0.9500
C13 H13A 0.9500
C14 C15 1.385(15)
C14 C19 1.416(14)
C15 C16 1.405(15)
C15 H15A 0.9500
C16 C17 1.359(16)
C16 H16A 0.9500
C17 C18 1.399(16)
C17 H17A 0.9500
C18 C19 1.376(15)
C18 H18A 0.9500
C19 H19A 0.9500
C20 C21 1.393(15)
C20 C25 1.415(14)
C21 C22 1.389(15)
C21 H21A 0.9500
C22 C23 1.379(16)
C22 H22A 0.9500
C23 C24 1.394(16)
C23 H23A 0.9500
C24 C25 1.386(15)
C24 H24A 0.9500
C25 H25A 0.9500
C26 H26A 0.9800
C26 H26B 0.9800
C26 H26C 0.9800
C27 H27A 0.9800
C27 H27B 0.9800
C27 H27C 0.9800
C28 H28A 0.9800
C28 H28B 0.9800
C28 H28C 0.9800
C29 H29A 0.9800
C29 H29B 0.9800
C29 H29C 0.9800
C30 H30A 0.9800
C30 H30B 0.9800
C30 H30C 0.9800
C31 H31A 0.9800
C31 H31B 0.9800
C31 H31C 0.9800
C32 C37 1.514(15)
C32 C33 1.559(15)
C33 C35 1.520(14)
C33 C36 1.535(15)
C33 C34 1.538(15)
C34 H34A 0.9800
C34 H34B 0.9800
C34 H34C 0.9800
C35 H35A 0.9800
C35 H35B 0.9800
C35 H35C 0.9800
C36 H36A 0.9800
C36 H36B 0.9800
C36 H36C 0.9800
C37 C42 1.377(14)
C37 C38 1.397(14)
C38 C39 1.398(15)
C38 H38A 0.9500
C39 C40 1.394(16)
C39 H39A 0.9500
C40 C41 1.394(15)
C40 H40A 0.9500
C41 C42 1.404(14)
C41 H41A 0.9500
C42 C43 1.520(14)
C43 C48 1.532(14)
C43 C44 1.584(15)
C44 C47 1.523(15)
C44 C45 1.536(15)
C44 C46 1.540(16)
C45 H45A 0.9800
C45 H45B 0.9800
C45 H45C 0.9800
C46 H46A 0.9800
C46 H46B 0.9800
C46 H46C 0.9800
C47 H47A 0.9800
C47 H47B 0.9800
C47 H47C 0.9800
C48 C53 1.374(15)
C48 C49 1.414(15)
C49 C50 1.382(16)
C49 H49A 0.9500
C50 C51 1.416(17)
C50 H50A 0.9500
C51 C52 1.372(17)
C51 H51A 0.9500
C52 C53 1.389(16)
C52 H52A 0.9500
C53 H53A 0.9500

loop_
_geom_torsion_atom_site_label_1
_geom_torsion_atom_site_label_2
_geom_torsion_atom_site_label_3
_geom_torsion_atom_site_label_4
_geom_torsion
O1 Y1 N1 P1 90.3(4)
N2 Y1 N1 P1 -47.5(5)
C1 Y1 N1 P1 -1.3(3)
I1 Y1 N1 P1 -155.0(3)
O1 Y1 N1 Si1 -97.6(6)
N2 Y1 N1 Si1 124.6(6)
C1 Y1 N1 Si1 170.8(7)
I1 Y1 N1 Si1 17.1(6)
O1 Y1 N2 P2 -91.0(4)
N1 Y1 N2 P2 45.9(5)
C1 Y1 N2 P2 -0.5(4)
I1 Y1 N2 P2 148.7(3)
O1 Y1 N2 Si2 72.4(6)
N1 Y1 N2 Si2 -150.8(5)
C1 Y1 N2 Si2 162.9(6)
I1 Y1 N2 Si2 -48.0(5)
Si1 N1 P1 C1 -170.9(6)
Y1 N1 P1 C1 1.8(5)
Si1 N1 P1 C2 76.2(7)
Y1 N1 P1 C2 -111.1(4)
Si1 N1 P1 C8 -44.0(7)
Y1 N1 P1 C8 128.8(4)
Si2 N2 P2 C1 -160.4(7)
Y1 N2 P2 C1 0.7(5)
Si2 N2 P2 C20 -43.3(9)
Y1 N2 P2 C20 117.8(4)
Si2 N2 P2 C14 75.8(8)
Y1 N2 P2 C14 -123.1(4)
N1 Y1 O1 C32 -6(5)
N2 Y1 O1 C32 130(5)
C1 Y1 O1 C32 62(5)
I1 Y1 O1 C32 -113(5)
P1 N1 Si1 C28 103.3(7)
Y1 N1 Si1 C28 -67.0(7)
P1 N1 Si1 C26 -135.5(7)
Y1 N1 Si1 C26 54.2(7)
P1 N1 Si1 C27 -16.5(8)
Y1 N1 Si1 C27 173.3(6)
P2 N2 Si2 C31 144.6(8)
Y1 N2 Si2 C31 -12.7(7)
P2 N2 Si2 C30 25.7(9)
Y1 N2 Si2 C30 -131.5(6)
P2 N2 Si2 C29 -96.9(9)
Y1 N2 Si2 C29 105.9(7)
N1 P1 C1 P2 80.5(8)
C2 P1 C1 P2 -158.4(7)
C8 P1 C1 P2 -42.2(9)
N1 P1 C1 Y1 -1.6(4)
C2 P1 C1 Y1 119.5(4)
C8 P1 C1 Y1 -124.3(4)
N2 P2 C1 P1 -82.7(8)
C20 P2 C1 P1 154.7(7)
C14 P2 C1 P1 42.2(9)
N2 P2 C1 Y1 -0.6(5)
C20 P2 C1 Y1 -123.2(4)
C14 P2 C1 Y1 124.3(4)
O1 Y1 C1 P1 -110.9(4)
N1 Y1 C1 P1 1.2(3)
N2 Y1 C1 P1 134.6(4)
I1 Y1 C1 P1 59.7(5)
O1 Y1 C1 P2 114.9(4)
N1 Y1 C1 P2 -133.0(4)
N2 Y1 C1 P2 0.5(3)
I1 Y1 C1 P2 -74.5(5)
N1 P1 C2 C7 171.3(8)
C1 P1 C2 C7 55.1(9)
C8 P1 C2 C7 -67.5(10)
N1 P1 C2 C3 -4.4(10)
C1 P1 C2 C3 -120.6(9)
C8 P1 C2 C3 116.8(9)
C7 C2 C3 C4 1.1(16)
P1 C2 C3 C4 176.9(9)
C2 C3 C4 C5 -1.1(18)
C3 C4 C5 C6 0.9(18)
C4 C5 C6 C7 -0.8(18)
C5 C6 C7 C2 0.8(17)
C3 C2 C7 C6 -0.9(16)
P1 C2 C7 C6 -176.8(9)
N1 P1 C8 C13 -49.7(9)
C1 P1 C8 C13 72.3(9)
C2 P1 C8 C13 -174.3(8)
N1 P1 C8 C9 127.0(9)
C1 P1 C8 C9 -111.0(9)
C2 P1 C8 C9 2.3(10)
C13 C8 C9 C10 0.1(16)
P1 C8 C9 C10 -176.5(8)
C8 C9 C10 C11 -1.0(17)
C9 C10 C11 C12 0.7(17)
C10 C11 C12 C13 0.6(17)
C9 C8 C13 C12 1.2(15)
P1 C8 C13 C12 178.0(8)
C11 C12 C13 C8 -1.6(16)
N2 P2 C14 C15 -0.4(11)
C1 P2 C14 C15 -122.4(9)
C20 P2 C14 C15 124.3(9)
N2 P2 C14 C19 178.0(8)
C1 P2 C14 C19 56.0(9)
C20 P2 C14 C19 -57.3(9)
C19 C14 C15 C16 0.5(16)
P2 C14 C15 C16 178.9(8)
C14 C15 C16 C17 -0.1(17)
C15 C16 C17 C18 -0.3(18)
C16 C17 C18 C19 0.3(18)
C17 C18 C19 C14 0.2(17)
C15 C14 C19 C18 -0.6(16)
P2 C14 C19 C18 -179.0(9)
N2 P2 C20 C21 100.8(9)
C1 P2 C20 C21 -140.8(8)
C14 P2 C20 C21 -23.3(10)
N2 P2 C20 C25 -78.8(9)
C1 P2 C20 C25 39.6(9)
C14 P2 C20 C25 157.1(8)
C25 C20 C21 C22 -1.3(15)
P2 C20 C21 C22 179.0(8)
C20 C21 C22 C23 -0.5(16)
C21 C22 C23 C24 1.3(17)
C22 C23 C24 C25 -0.2(17)
C23 C24 C25 C20 -1.6(16)
C21 C20 C25 C24 2.4(15)
P2 C20 C25 C24 -178.0(8)
Y1 O1 C32 O2 175(4)
Y1 O1 C32 C37 -73(5)
Y1 O1 C32 C33 57(5)
C43 O2 C32 O1 124.4(9)
C43 O2 C32 C37 6.5(10)
C43 O2 C32 C33 -116.0(9)
O1 C32 C33 C35 -177.2(8)
O2 C32 C33 C35 64.5(11)
C37 C32 C33 C35 -49.8(12)
O1 C32 C33 C36 -57.0(11)
O2 C32 C33 C36 -175.3(8)
C37 C32 C33 C36 70.3(11)
O1 C32 C33 C34 62.9(11)
O2 C32 C33 C34 -55.4(11)
C37 C32 C33 C34 -169.7(9)
O1 C32 C37 C42 -120.3(9)
O2 C32 C37 C42 -4.6(11)
C33 C32 C37 C42 112.9(10)
O1 C32 C37 C38 54.3(14)
O2 C32 C37 C38 169.9(10)
C33 C32 C37 C38 -72.5(13)
C42 C37 C38 C39 -3.8(16)
C32 C37 C38 C39 -177.7(10)
C37 C38 C39 C40 1.3(16)
C38 C39 C40 C41 1.0(17)
C39 C40 C41 C42 -1.1(16)
C38 C37 C42 C41 3.8(16)
C32 C37 C42 C41 178.4(9)
C38 C37 C42 C43 -173.3(10)
C32 C37 C42 C43 1.4(12)
C40 C41 C42 C37 -1.2(15)
C40 C41 C42 C43 175.1(11)
C32 O2 C43 C42 -5.7(11)
C32 O2 C43 C48 115.2(9)
C32 O2 C43 C44 -124.7(9)
C37 C42 C43 O2 2.5(11)
C41 C42 C43 O2 -174.1(10)
C37 C42 C43 C48 -113.1(10)
C41 C42 C43 C48 70.3(14)
C37 C42 C43 C44 117.6(10)
C41 C42 C43 C44 -59.0(15)
O2 C43 C44 C47 69.9(11)
C42 C43 C44 C47 -42.5(12)
C48 C43 C44 C47 -173.2(9)
O2 C43 C44 C45 -50.0(11)
C42 C43 C44 C45 -162.4(9)
C48 C43 C44 C45 67.0(11)
O2 C43 C44 C46 -168.8(9)
C42 C43 C44 C46 78.8(11)
C48 C43 C44 C46 -51.9(12)
O2 C43 C48 C53 -145.8(10)
C42 C43 C48 C53 -32.6(15)
C44 C43 C48 C53 97.1(13)
O2 C43 C48 C49 33.6(13)
C42 C43 C48 C49 146.8(10)
C44 C43 C48 C49 -83.5(12)
C53 C48 C49 C50 -1.7(16)
C43 C48 C49 C50 178.9(10)
C48 C49 C50 C51 3.9(17)
C49 C50 C51 C52 -4.0(17)
C50 C51 C52 C53 2.1(18)
C49 C48 C53 C52 -0.3(17)
C43 C48 C53 C52 179.1(11)
C51 C52 C53 C48 0.1(19)
